data_2104204
loop_
_publ_author_name
'Udovenko, Anatoly A.'
'Laptash, Natalia M.'

_publ_section_title
;
 Orientational disorder and phase transitions in crystals of
 (NH~4~)~2~NbOF~5~
;
_journal_issue 5
_journal_name_full 'Acta Crystallographica Section B'
_journal_page_first 527
_journal_page_last 533
_journal_paper_doi 10.1107/S0108768108021289
_journal_volume 64
_journal_year 2008
_chemical_formula_moiety 'F5 Nb O, 2(H4 N)'
_chemical_formula_sum 'F5 H8 N2 Nb O'
_chemical_formula_weight 239.99
_chemical_name_common 'ammonium pentafluorooxoniobate(V)'
_chemical_name_systematic 'ammonium pentafluorooxoniobate(V)'
_space_group_IT_number 5
_symmetry_cell_setting monoclinic
_symmetry_space_group_name_Hall 'C 2y'
_symmetry_space_group_name_H-M 'C 1 2 1'
_atom_sites_solution_hydrogens difmap
_atom_sites_solution_primary direct
_atom_sites_solution_secondary difmap
_audit_creation_method SHELXL-97
_cell_angle_alpha 90.00
_cell_angle_beta 90.195(3)
_cell_angle_gamma 90.00
_cell_formula_units_Z 4
_cell_length_a 14.4051(9)
_cell_length_b 5.9715(3)
_cell_length_c 7.2312(3)
_cell_measurement_reflns_used 1000
_cell_measurement_temperature 233(2)
_cell_measurement_theta_max 39.00
_cell_measurement_theta_min 2.82
_cell_volume 622.02(6)
_computing_cell_refinement 'Bruker SAINT v6.02a (Bruker, 2000)'
_computing_data_collection 'Bruker Smart v5.054 (Bruker, 1998)'
_computing_data_reduction 'Bruker SAINT v6.02a (Bruker, 2000)'
_computing_molecular_graphics 'Bruker SHELXTL v5.1 (Bruker, 1998)'
_computing_publication_material 'Bruker SHELXTL v5.1 (Bruker, 1998)'
_computing_structure_refinement 'Bruker SHELXTL v5.1 (Bruker, 1998)'
_computing_structure_solution 'Bruker SHELXTL v5.1 (Bruker, 1998)'
_diffrn_ambient_temperature 233(2)
_diffrn_detector_area_resol_mean 8.33
_diffrn_measured_fraction_theta_full 0.989
_diffrn_measured_fraction_theta_max 0.989
_diffrn_measurement_device_type 'Bruker P4'
_diffrn_measurement_method '\w scans'
_diffrn_radiation_monochromator graphite
_diffrn_radiation_source 'fine-focus sealed tube'
_diffrn_radiation_type MoK\a
_diffrn_radiation_wavelength 0.71073
_diffrn_reflns_av_R_equivalents 0.0254
_diffrn_reflns_av_sigmaI/netI 0.0249
_diffrn_reflns_limit_h_max 24
_diffrn_reflns_limit_h_min -25
_diffrn_reflns_limit_k_max 10
_diffrn_reflns_limit_k_min -9
_diffrn_reflns_limit_l_max 12
_diffrn_reflns_limit_l_min -12
_diffrn_reflns_number 8132
_diffrn_reflns_theta_full 39.00
_diffrn_reflns_theta_max 39.00
_diffrn_reflns_theta_min 2.82
_exptl_absorpt_coefficient_mu 1.970
_exptl_absorpt_correction_T_max 0.5712
_exptl_absorpt_correction_T_min 0.5712
_exptl_absorpt_correction_type multi-scan
_exptl_absorpt_process_details 'SADABS v.2.03; Bruker 1999'
_exptl_crystal_colour colorless
_exptl_crystal_density_diffrn 2.563
_exptl_crystal_density_method 'not measured'
_exptl_crystal_description sphere
_exptl_crystal_F_000 464
_exptl_crystal_size_max 0.32
_exptl_crystal_size_mid 0.32
_exptl_crystal_size_min 0.32
_exptl_crystal_size_rad 0.16
_refine_diff_density_max 0.985
_refine_diff_density_min -0.971
_refine_ls_abs_structure_details 'Flack H D (1983), Acta Cryst. A39, 876-881'
_refine_ls_abs_structure_Flack 0.0(3)
_refine_ls_extinction_coef 0.1807(13)
_refine_ls_extinction_expression Fc^*^=kFc[1+0.001xFc^2^\l^3^/sin(2\q)]^-1/4^
_refine_ls_extinction_method SHELXL
_refine_ls_goodness_of_fit_ref 1.139
_refine_ls_hydrogen_treatment noref
_refine_ls_matrix_type full
_refine_ls_number_parameters 84
_refine_ls_number_reflns 3062
_refine_ls_number_restraints 1
_refine_ls_restrained_S_all 1.138
_refine_ls_R_factor_all 0.0191
_refine_ls_R_factor_gt 0.0188
_refine_ls_shift/su_max 0.020
_refine_ls_shift/su_mean 0.005
_refine_ls_structure_factor_coef Fsqd
_refine_ls_weighting_details 'calc w=1/[\s^2^(Fo^2^)+(0.0261P)^2^+0.3566P] where P=(Fo^2^+2Fc^2^)/3'
_refine_ls_weighting_scheme calc
_refine_ls_wR_factor_gt 0.0524
_refine_ls_wR_factor_ref 0.0527
_reflns_number_gt 3003
_reflns_number_total 3062
_reflns_threshold_expression >2sigma(I)
_cod_data_source_file bp5012.cif
_cod_data_source_block 233K
_cod_depositor_comments
;
The following automatic conversions were performed:
'_symmetry_cell_setting' value 'Monoclinic' changed to 'monoclinic'
according to '/home/saulius/struct/CIF-dictionaries/cif_core.dic'
dictionary named 'cif_core.dic' version 2.4.1 from
2010-06-29.

'_exptl_absorpt_correction_type' value 'Multi-scan' changed
to 'multi-scan' according to
'/home/saulius/struct/CIF-dictionaries/cif_core.dic' dictionary named
'cif_core.dic' version 2.4.1 from 2010-06-29.

Automatic conversion script
Id: cif_fix_enum 1527 2010-12-29 10:47:43Z saulius 

The following automatic conversions were performed:

'_symmetry_cell_setting' value 'Monoclinic' changed to 'monoclinic'
according to /home/saulius/struct/CIF-dictionaries/cif_core.dic
dictionary named 'cif_core.dic' version 2.4.1 from
2010-06-29.

'_exptl_absorpt_correction_type' value 'Multi-scan'
changed to 'multi-scan' according to
/home/saulius/struct/CIF-dictionaries/cif_core.dic dictionary named
'cif_core.dic' version 2.4.1 from 2010-06-29.

Automatic conversion script
Id: cif_fix_values 1715 2011-07-08 13:25:40Z adriana 
;
_cod_original_sg_symbol_H-M C2
_cod_original_formula_sum ' F5 H8 N2 Nb O'
_cod_database_code 2104204
_cod_database_fobs_code 2104204

loop_
_symmetry_equiv_pos_as_xyz
'x, y, z'
'-x, y, -z'
'x+1/2, y+1/2, z'
'-x+1/2, y+1/2, -z'

loop_
_atom_site_type_symbol
_atom_site_label
_atom_site_fract_x
_atom_site_fract_y
_atom_site_fract_z
_atom_site_U_iso_or_equiv
_atom_site_adp_type
_atom_site_calc_flag
_atom_site_occupancy
Nb Nb1 0.398173(4) 0.50020(11) 0.251190(7) 0.013680(10) Uani d 1
N N1 0.72324(6) 0.4967(6) 0.22971(12) 0.02374(16) Uani d 1
N N2 0.06873(6) 0.4954(5) 0.25705(11) 0.02267(15) Uani d 1
O O1 0.51702(5) 0.5082(6) 0.28252(11) 0.0338(2) Uani d 1
F F1 0.25423(5) 0.5103(5) 0.18836(14) 0.0430(2) Uani d 1
F F2 0.36820(10) 0.26567(15) 0.42853(15) 0.0363(3) Uani d 1
F F3 0.39642(10) 0.25751(17) 0.06887(15) 0.0339(3) Uani d 1
F F4 0.39477(10) 0.72709(15) 0.06373(13) 0.0310(3) Uani d 1
F F5 0.36367(10) 0.72459(16) 0.43338(13) 0.0294(3) Uani d 1
H H1 0.6628 0.5015 0.2412 0.070 Uiso d 1
H H2 0.1238 0.4991 0.2131 0.080 Uiso d 1

loop_
_atom_site_aniso_label
_atom_site_aniso_U_11
_atom_site_aniso_U_22
_atom_site_aniso_U_33
_atom_site_aniso_U_12
_atom_site_aniso_U_13
_atom_site_aniso_U_23
Nb1 0.01373(3) 0.01358(3) 0.01373(2) 0.00031(6) -0.00045(2) -0.00005(5)
N1 0.0211(3) 0.0247(4) 0.0254(3) -0.0053(9) -0.0008(2) 0.0025(9)
N2 0.0254(3) 0.0205(3) 0.0221(3) 0.0029(10) 0.0015(2) -0.0035(8)
O1 0.0153(2) 0.0595(6) 0.0265(3) -0.0116(8) -0.0023(2) 0.0042(9)
F1 0.0144(2) 0.0657(6) 0.0488(4) 0.0051(8) -0.0040(3) -0.0081(10)
F2 0.0563(7) 0.0221(4) 0.0305(4) -0.0123(4) -0.0071(4) 0.0145(3)
F3 0.0475(6) 0.0225(4) 0.0319(4) -0.0027(4) 0.0097(4) -0.0057(3)
F4 0.0499(7) 0.0226(4) 0.0204(3) 0.0047(4) 0.0025(4) 0.0144(3)
F5 0.0468(6) 0.0251(5) 0.0163(3) 0.0083(4) 0.0042(4) -0.0021(3)

loop_
_atom_type_symbol
_atom_type_description
_atom_type_scat_dispersion_real
_atom_type_scat_dispersion_imag
_atom_type_scat_source
N N 0.0061 0.0033 'International Tables Vol C Tables 4.2.6.8 and 6.1.1.4'
H H 0.0000 0.0000 'International Tables Vol C Tables 4.2.6.8 and 6.1.1.4'
O O 0.0106 0.0060 'International Tables Vol C Tables 4.2.6.8 and 6.1.1.4'
F F 0.0171 0.0103 'International Tables Vol C Tables 4.2.6.8 and 6.1.1.4'
Nb Nb -2.0727 0.6215 'International Tables Vol C Tables 4.2.6.8 and 6.1.1.4'

loop_
_geom_angle_atom_site_label_1
_geom_angle_atom_site_label_2
_geom_angle_atom_site_label_3
_geom_angle
O1 Nb1 F2 98.94(9)
O1 Nb1 F3 96.85(9)
O1 Nb1 F4 95.52(9)
O1 Nb1 F5 98.49(9)
O1 Nb1 F1 174.20(9)
F4 Nb1 F1 78.81(8)
F5 Nb1 F1 82.75(7)
F2 Nb1 F1 86.71(8)
F3 Nb1 F1 82.33(8)
F4 Nb1 F5 89.20(5)
F4 Nb1 F2 165.51(6)
F5 Nb1 F2 89.52(4)
F2 Nb1 F3 84.77(5)
F4 Nb1 F3 92.68(4)
F5 Nb1 F3 164.29(6)

loop_
_geom_bond_atom_site_label_1
_geom_bond_atom_site_label_2
_geom_bond_site_symmetry_2
_geom_bond_distance
Nb1 O1 . 1.7268(8)
Nb1 F4 . 1.9171(10)
Nb1 F5 . 1.9449(11)
Nb1 F2 . 1.9484(11)
Nb1 F3 . 1.9593(12)
Nb1 F1 . 2.1221(7)
N1 F1 3_545 2.954(5)
N1 F5 3_545 2.980(2)
N1 O1 . 2.9971(12)
N1 F2 3 2.998(2)
N1 F1 2_655 3.0427(13)
N1 F4 2_655 3.043(2)
N1 F5 2_656 3.062(2)
N1 F3 2_655 3.106(2)
N1 F1 3 3.114(5)
N1 F2 2_656 3.125(2)
N1 F3 3 3.166(2)
N1 F4 3_545 3.187(2)
N1 H1 . 0.8753
N2 F1 . 2.7209(12)
N2 F4 4_545 2.869(2)
N2 F3 4 2.875(2)
N2 F5 4_546 2.926(2)
N2 F2 4_556 2.930(2)
N2 O1 3_445 3.009(4)
N2 O1 3_455 3.157(4)
N2 F3 3_455 3.231(2)
N2 F4 3_445 3.283(2)
N2 H2 . 0.8559
O1 F4 . 2.701(2)
O1 F3 . 2.762(2)
O1 F5 . 2.785(2)
O1 F2 . 2.797(2)
F1 F4 . 2.569(2)
F1 F3 . 2.689(2)
F1 F5 . 2.691(2)
F1 F2 . 2.797(2)
F2 F5 . 2.7415(12)
F3 F4 . 2.8044(12)
F3 N2 4_545 2.875(2)
F4 F5 . 2.7118(14)
